data_4085816
loop_
_publ_author_name
'Wei, Yun'
'Wang, Shaowu'
'Zhou, Shuangliu'
'Feng, Zhijun'
'Guo, Liping'
'Zhu, Xiancui'
'Mu, Xiaolong'
'Yao, Fangshi'

_publ_section_title
;
 Aluminum Alkyl Complexes Supported by Bidentate N,N Ligands: Synthesis,
 Structure, and Catalytic Activity for Guanylation of Amines
;
_journal_issue 10
_journal_name_full Organometallics
_journal_page_first 1882
_journal_paper_doi 10.1021/acs.organomet.5b00101
_journal_volume 34
_journal_year 2015
_chemical_formula_sum 'C15 H21 Al N2'
_chemical_formula_weight 256.32
_chemical_name_systematic
; 
 ? 
;
_space_group_IT_number 19
_symmetry_cell_setting orthorhombic
_symmetry_space_group_name_Hall 'P 2ac 2ab'
_symmetry_space_group_name_H-M 'P 21 21 21'
_atom_sites_solution_hydrogens geom
_atom_sites_solution_primary direct
_atom_sites_solution_secondary difmap
_audit_creation_method SHELXL-97
_cell_angle_alpha 90.00
_cell_angle_beta 90.00
_cell_angle_gamma 90.00
_cell_formula_units_Z 4
_cell_length_a 6.9650(11)
_cell_length_b 8.7743(14)
_cell_length_c 25.862(4)
_cell_measurement_reflns_used 4416
_cell_measurement_temperature 293(2)
_cell_measurement_theta_max 23.24
_cell_measurement_theta_min 2.45
_cell_volume 1580.5(4)
_computing_cell_refinement 'Bruker SMART'
_computing_data_collection 'Bruker SMART'
_computing_data_reduction 'Bruker SAINT'
_computing_molecular_graphics 'Bruker SHELXTL'
_computing_publication_material 'Bruker SHELXTL'
_computing_structure_refinement 'SHELXL-97 (Sheldrick, 1997)'
_computing_structure_solution 'SHELXS-97 (Sheldrick, 1990)'
_diffrn_ambient_temperature 293(2)
_diffrn_measured_fraction_theta_full 0.998
_diffrn_measured_fraction_theta_max 0.998
_diffrn_measurement_device_type 'CCD area detector'
_diffrn_measurement_method 'phi and omega scans'
_diffrn_radiation_monochromator graphite
_diffrn_radiation_source 'fine-focus sealed tube'
_diffrn_radiation_type MoK\a
_diffrn_radiation_wavelength 0.71073
_diffrn_reflns_av_R_equivalents 0.0389
_diffrn_reflns_av_sigmaI/netI 0.0374
_diffrn_reflns_limit_h_max 8
_diffrn_reflns_limit_h_min -9
_diffrn_reflns_limit_k_max 11
_diffrn_reflns_limit_k_min -11
_diffrn_reflns_limit_l_max 32
_diffrn_reflns_limit_l_min -33
_diffrn_reflns_number 13573
_diffrn_reflns_theta_full 27.38
_diffrn_reflns_theta_max 27.38
_diffrn_reflns_theta_min 1.57
_exptl_absorpt_coefficient_mu 0.115
_exptl_absorpt_correction_T_max 0.9852
_exptl_absorpt_correction_T_min 0.9819
_exptl_absorpt_correction_type multi-scan
_exptl_crystal_colour yellow
_exptl_crystal_density_diffrn 1.077
_exptl_crystal_density_method 'not measured'
_exptl_crystal_description block
_exptl_crystal_F_000 552
_exptl_crystal_size_max 0.16
_exptl_crystal_size_mid 0.15
_exptl_crystal_size_min 0.13
_refine_diff_density_max 0.175
_refine_diff_density_min -0.128
_refine_diff_density_rms 0.029
_refine_ls_abs_structure_details 'Flack H D (1983), Acta Cryst. A39, 876-881'
_refine_ls_abs_structure_Flack -0.1(2)
_refine_ls_extinction_method none
_refine_ls_goodness_of_fit_ref 1.041
_refine_ls_hydrogen_treatment mixed
_refine_ls_matrix_type full
_refine_ls_number_parameters 199
_refine_ls_number_reflns 3588
_refine_ls_number_restraints 78
_refine_ls_restrained_S_all 1.083
_refine_ls_R_factor_all 0.0687
_refine_ls_R_factor_gt 0.0419
_refine_ls_shift/su_max 0.007
_refine_ls_shift/su_mean 0.001
_refine_ls_structure_factor_coef Fsqd
_refine_ls_weighting_details 'calc w=1/[\s^2^(Fo^2^)+(0.0555P)^2^+0.0324P] where P=(Fo^2^+2Fc^2^)/3'
_refine_ls_weighting_scheme calc
_refine_ls_wR_factor_gt 0.0972
_refine_ls_wR_factor_ref 0.1080
_reflns_number_gt 2562
_reflns_number_total 3588
_reflns_threshold_expression >2sigma(I)
_cod_data_source_file om5b00101_si_002.cif
_cod_data_source_block 120310a_0m
_cod_depositor_comments
;
The following automatic conversions were performed:

'_symmetry_cell_setting' value 'Orthorhombic' changed to
'orthorhombic' according to
/usr/data/users/saulius/crontab/automatic-downloads/rss-feeds/ACS/lib/dictionaries/cif_core.dic
dictionary named 'cif_core.dic' version 2.4.2 from 2011-04-26.

Automatic conversion script
Id: cif_fix_values 3271 2015-04-21 07:52:19Z andrius 

 Adding full bibliography for 4085814--4085820.cif.
;
_cod_original_sg_symbol_H-M P2(1)2(1)2(1)
_cod_database_code 4085816

loop_
_symmetry_equiv_pos_as_xyz
'x, y, z'
'-x+1/2, -y, z+1/2'
'-x, y+1/2, -z+1/2'
'x+1/2, -y+1/2, -z'

loop_
_atom_site_label
_atom_site_type_symbol
_atom_site_fract_x
_atom_site_fract_y
_atom_site_fract_z
_atom_site_U_iso_or_equiv
_atom_site_adp_type
_atom_site_occupancy
_atom_site_symmetry_multiplicity
_atom_site_calc_flag
_atom_site_refinement_flags
_atom_site_disorder_assembly
_atom_site_disorder_group
Al1 Al 0.09711(10) 0.98196(7) 0.87212(2) 0.05486(19) Uani 1 1 d . . .
C1 C -0.1763(4) 0.9432(4) 0.86493(13) 0.0926(9) Uani 1 1 d . . .
H1A H -0.2002 0.8359 0.8682 0.139 Uiso 1 1 calc R . .
H1B H -0.2188 0.9775 0.8316 0.139 Uiso 1 1 calc R . .
H1C H -0.2449 0.9971 0.8914 0.139 Uiso 1 1 calc R . .
C2 C 0.2089(5) 1.1588(3) 0.83851(11) 0.0918(10) Uani 1 1 d . . .
H2A H 0.1803 1.2485 0.8583 0.138 Uiso 1 1 calc R . .
H2B H 0.1560 1.1692 0.8044 0.138 Uiso 1 1 calc R . .
H2C H 0.3455 1.1462 0.8362 0.138 Uiso 1 1 calc R . .
C3 C 0.3467(3) 0.7584(2) 0.89912(9) 0.0577(6) Uani 1 1 d . . .
H3 H 0.4310 0.6762 0.8988 0.069 Uiso 1 1 calc R . .
C4 C 0.3169(3) 0.8446(2) 0.94502(9) 0.0531(5) Uani 1 1 d . . .
C5 C 0.3887(4) 0.8348(3) 0.99402(9) 0.0664(6) Uani 1 1 d . . .
H5 H 0.4778 0.7644 1.0062 0.080 Uiso 1 1 calc R . .
C6 C 0.3014(3) 0.9522(2) 1.02242(8) 0.0587(6) Uani 1 1 d . . .
C7 C 0.3125(4) 1.0024(4) 1.07406(9) 0.0801(7) Uani 1 1 d . . .
H7 H 0.3927 0.9537 1.0976 0.096 Uiso 1 1 calc R . .
C8 C 0.2037(5) 1.1236(3) 1.08894(11) 0.0846(9) Uani 1 1 d . . .
H8 H 0.2116 1.1582 1.1229 0.102 Uiso 1 1 calc R . .
C9 C 0.0819(4) 1.1964(3) 1.05476(10) 0.0811(7) Uani 1 1 d . . .
H9 H 0.0085 1.2781 1.0663 0.097 Uiso 1 1 calc R . .
C10 C 0.0668(4) 1.1513(3) 1.00456(10) 0.0683(6) Uani 1 1 d . . .
H10 H -0.0152 1.2014 0.9818 0.082 Uiso 1 1 calc R . .
C11 C 0.1772(3) 1.0283(2) 0.98821(7) 0.0503(5) Uani 1 1 d . . .
C12 C 0.2751(4) 0.7115(3) 0.80858(9) 0.0664(6) Uani 1 1 d U . .
C13 C 0.4349(12) 0.5902(9) 0.8112(3) 0.123(3) Uani 0.601(7) 1 d PU A 1
H13A H 0.4539 0.5468 0.7775 0.185 Uiso 0.601(7) 1 calc PR A 1
H13B H 0.3982 0.5114 0.8350 0.185 Uiso 0.601(7) 1 calc PR A 1
H13C H 0.5520 0.6367 0.8228 0.185 Uiso 0.601(7) 1 calc PR A 1
C14 C 0.3250(15) 0.8209(8) 0.7690(2) 0.120(3) Uani 0.601(7) 1 d PU A 1
H14A H 0.3350 0.7700 0.7362 0.180 Uiso 0.601(7) 1 calc PR A 1
H14B H 0.4458 0.8675 0.7773 0.180 Uiso 0.601(7) 1 calc PR A 1
H14C H 0.2273 0.8979 0.7671 0.180 Uiso 0.601(7) 1 calc PR A 1
C15 C 0.0846(11) 0.6303(11) 0.7994(3) 0.124(3) Uani 0.601(7) 1 d PU A 1
H15A H -0.0161 0.7044 0.7961 0.185 Uiso 0.601(7) 1 calc PR A 1
H15B H 0.0574 0.5643 0.8281 0.185 Uiso 0.601(7) 1 calc PR A 1
H15C H 0.0925 0.5711 0.7683 0.185 Uiso 0.601(7) 1 calc PR A 1
C13' C 0.4851(13) 0.7107(15) 0.7923(3) 0.105(3) Uani 0.399(7) 1 d PU A 2
H13D H 0.4972 0.6622 0.7591 0.157 Uiso 0.399(7) 1 calc PR A 2
H13E H 0.5595 0.6557 0.8174 0.157 Uiso 0.399(7) 1 calc PR A 2
H13F H 0.5311 0.8136 0.7900 0.157 Uiso 0.399(7) 1 calc PR A 2
C14' C 0.170(2) 0.8118(14) 0.7644(3) 0.113(3) Uani 0.399(7) 1 d PU A 2
H14D H 0.2101 0.9162 0.7672 0.169 Uiso 0.399(7) 1 calc PR A 2
H14E H 0.0334 0.8056 0.7688 0.169 Uiso 0.399(7) 1 calc PR A 2
H14F H 0.2042 0.7732 0.7309 0.169 Uiso 0.399(7) 1 calc PR A 2
C15' C 0.199(2) 0.5640(12) 0.8128(5) 0.129(4) Uani 0.399(7) 1 d PU A 2
H15D H 0.1944 0.5176 0.7792 0.193 Uiso 0.399(7) 1 calc PR A 2
H15E H 0.0715 0.5695 0.8268 0.193 Uiso 0.399(7) 1 calc PR A 2
H15F H 0.2786 0.5041 0.8353 0.193 Uiso 0.399(7) 1 calc PR A 2
N1 N 0.1877(2) 0.96252(19) 0.94038(6) 0.0490(4) Uani 1 1 d . . .
N2 N 0.2546(3) 0.79683(18) 0.85821(7) 0.0529(4) Uani 1 1 d . A .

loop_
_atom_site_aniso_label
_atom_site_aniso_U_11
_atom_site_aniso_U_22
_atom_site_aniso_U_33
_atom_site_aniso_U_23
_atom_site_aniso_U_13
_atom_site_aniso_U_12
Al1 0.0620(4) 0.0514(3) 0.0513(3) 0.0013(3) -0.0121(3) 0.0011(3)
C1 0.0682(16) 0.101(2) 0.109(2) -0.0109(17) -0.0215(16) 0.0055(15)
C2 0.133(3) 0.0701(16) 0.0725(18) 0.0170(14) -0.0148(18) -0.0155(18)
C3 0.0554(14) 0.0547(12) 0.0629(14) -0.0015(10) 0.0012(11) 0.0065(10)
C4 0.0503(12) 0.0536(11) 0.0553(13) 0.0047(10) -0.0028(10) 0.0068(10)
C5 0.0650(14) 0.0698(13) 0.0644(14) 0.0052(11) -0.0142(13) 0.0168(13)
C6 0.0609(13) 0.0635(13) 0.0517(12) 0.0027(10) -0.0058(10) -0.0040(11)
C7 0.0969(19) 0.0948(19) 0.0485(12) 0.0028(15) -0.0142(12) -0.0077(19)
C8 0.105(2) 0.094(2) 0.0556(15) -0.0140(15) 0.0057(16) -0.0172(18)
C9 0.0871(19) 0.0828(16) 0.0734(17) -0.0211(14) 0.0056(16) 0.0050(16)
C10 0.0707(15) 0.0690(13) 0.0653(15) -0.0125(11) -0.0019(13) 0.0090(13)
C11 0.0510(11) 0.0511(10) 0.0489(11) 0.0007(10) -0.0017(9) -0.0056(10)
C12 0.0743(16) 0.0690(14) 0.0558(13) -0.0130(11) 0.0062(12) -0.0048(12)
C13 0.145(6) 0.120(5) 0.105(5) -0.058(4) -0.005(4) 0.039(4)
C14 0.183(7) 0.109(4) 0.068(4) -0.003(3) 0.046(5) -0.005(5)
C15 0.096(5) 0.189(8) 0.085(4) -0.071(5) 0.009(4) -0.042(5)
C13' 0.101(5) 0.136(7) 0.078(5) -0.032(5) 0.025(4) 0.005(5)
C14' 0.133(8) 0.147(7) 0.059(4) -0.023(4) -0.015(5) 0.028(7)
C15' 0.183(9) 0.096(6) 0.107(7) -0.051(5) 0.052(7) -0.065(6)
N1 0.0511(9) 0.0486(9) 0.0471(9) 0.0018(8) -0.0047(7) 0.0043(8)
N2 0.0557(10) 0.0507(9) 0.0523(10) -0.0023(8) 0.0011(9) -0.0042(8)

loop_
_atom_type_symbol
_atom_type_description
_atom_type_scat_dispersion_real
_atom_type_scat_dispersion_imag
_atom_type_scat_source
C C 0.0033 0.0016 'International Tables Vol C Tables 4.2.6.8 and 6.1.1.4'
H H 0.0000 0.0000 'International Tables Vol C Tables 4.2.6.8 and 6.1.1.4'
N N 0.0061 0.0033 'International Tables Vol C Tables 4.2.6.8 and 6.1.1.4'
Al Al 0.0645 0.0514 'International Tables Vol C Tables 4.2.6.8 and 6.1.1.4'

loop_
_geom_angle_atom_site_label_1
_geom_angle_atom_site_label_2
_geom_angle_atom_site_label_3
_geom_angle
N1 Al1 C2 110.98(11)
N1 Al1 C1 113.73(12)
C2 Al1 C1 119.33(14)
N1 Al1 N2 84.89(7)
C2 Al1 N2 110.48(11)
C1 Al1 N2 112.30(11)
Al1 C1 H1A 109.5
Al1 C1 H1B 109.5
H1A C1 H1B 109.5
Al1 C1 H1C 109.5
H1A C1 H1C 109.5
H1B C1 H1C 109.5
Al1 C2 H2A 109.5
Al1 C2 H2B 109.5
H2A C2 H2B 109.5
Al1 C2 H2C 109.5
H2A C2 H2C 109.5
H2B C2 H2C 109.5
N2 C3 C4 118.41(19)
N2 C3 H3 120.8
C4 C3 H3 120.8
C5 C4 N1 111.6(2)
C5 C4 C3 133.4(2)
N1 C4 C3 114.96(19)
C4 C5 C6 106.30(19)
C4 C5 H5 126.8
C6 C5 H5 126.8
C5 C6 C11 106.60(18)
C5 C6 C7 134.6(2)
C11 C6 C7 118.8(2)
C8 C7 C6 118.8(2)
C8 C7 H7 120.6
C6 C7 H7 120.6
C7 C8 C9 121.4(3)
C7 C8 H8 119.3
C9 C8 H8 119.3
C10 C9 C8 121.6(3)
C10 C9 H9 119.2
C8 C9 H9 119.2
C9 C10 C11 118.2(2)
C9 C10 H10 120.9
C11 C10 H10 120.9
N1 C11 C10 129.2(2)
N1 C11 C6 109.65(18)
C10 C11 C6 121.1(2)
C15' C12 C14 139.3(6)
C15' C12 N2 111.1(5)
C14 C12 N2 107.4(3)
C15' C12 C13' 112.4(7)
C14 C12 C13' 64.9(5)
N2 C12 C13' 109.4(4)
C15' C12 C15 41.6(6)
C14 C12 C15 114.2(5)
N2 C12 C15 106.5(3)
C13' C12 C15 142.3(5)
C15' C12 C13 68.5(6)
C14 C12 C13 108.4(5)
N2 C12 C13 112.2(3)
C13' C12 C13 46.8(4)
C15 C12 C13 108.2(4)
C15' C12 C14' 112.7(7)
C14 C12 C14' 41.2(4)
N2 C12 C14' 106.9(4)
C13' C12 C14' 104.0(6)
C15 C12 C14' 75.6(6)
C13 C12 C14' 137.2(5)
C12 C13 H13A 109.5
C12 C13 H13B 109.5
C12 C13 H13C 109.5
C12 C14 H14A 109.5
C12 C14 H14B 109.5
C12 C14 H14C 109.5
C12 C15 H15A 109.5
C12 C15 H15B 109.5
C12 C15 H15C 109.5
C12 C13' H13D 109.5
C12 C13' H13E 109.5
H13D C13' H13E 109.5
C12 C13' H13F 109.5
H13D C13' H13F 109.5
H13E C13' H13F 109.5
C12 C14' H14D 109.5
C12 C14' H14E 109.5
H14D C14' H14E 109.5
C12 C14' H14F 109.5
H14D C14' H14F 109.5
H14E C14' H14F 109.5
C12 C15' H15D 109.5
C12 C15' H15E 109.5
H15D C15' H15E 109.5
C12 C15' H15F 109.5
H15D C15' H15F 109.5
H15E C15' H15F 109.5
C11 N1 C4 105.86(17)
C11 N1 Al1 142.42(14)
C4 N1 Al1 111.66(14)
C3 N2 C12 121.98(19)
C3 N2 Al1 109.91(15)
C12 N2 Al1 128.08(15)

loop_
_geom_bond_atom_site_label_1
_geom_bond_atom_site_label_2
_geom_bond_distance
Al1 N1 1.8822(17)
Al1 C2 1.942(3)
Al1 C1 1.943(3)
Al1 N2 1.9928(18)
C1 H1A 0.9600
C1 H1B 0.9600
C1 H1C 0.9600
C2 H2A 0.9600
C2 H2B 0.9600
C2 H2C 0.9600
C3 N2 1.282(3)
C3 C4 1.423(3)
C3 H3 0.9300
C4 C5 1.365(3)
C4 N1 1.377(3)
C5 C6 1.404(3)
C5 H5 0.9300
C6 C11 1.406(3)
C6 C7 1.408(3)
C7 C8 1.361(4)
C7 H7 0.9300
C8 C9 1.381(4)
C8 H8 0.9300
C9 C10 1.362(3)
C9 H9 0.9300
C10 C11 1.391(3)
C10 H10 0.9300
C11 N1 1.367(3)
C12 C15' 1.403(10)
C12 C14 1.447(7)
C12 N2 1.493(3)
C12 C13' 1.522(9)
C12 C15 1.524(7)
C12 C13 1.541(7)
C12 C14' 1.618(10)
C13 H13A 0.9600
C13 H13B 0.9600
C13 H13C 0.9600
C14 H14A 0.9600
C14 H14B 0.9600
C14 H14C 0.9600
C15 H15A 0.9600
C15 H15B 0.9600
C15 H15C 0.9600
C13' H13D 0.9600
C13' H13E 0.9600
C13' H13F 0.9600
C14' H14D 0.9600
C14' H14E 0.9600
C14' H14F 0.9600
C15' H15D 0.9600
C15' H15E 0.9600
C15' H15F 0.9600
